data_1534308
loop_
_publ_author_name
'Branden, C.I.'
'Lindqvist, I.'

_publ_section_title
;
 The Crystal Structure of ((Ti Cl4) (P O Cl))2
;
_journal_name_full 'Acta Chemica Scandinavica (1-27,1973-42,1988)'
_journal_page_first 726
_journal_page_last 732
_journal_volume 14
_journal_year 1960
_chemical_formula_sum 'Cl14 O2 P2 Ti2'
_chemical_name_systematic '(Ti Cl4 P O Cl3)2'
_space_group_IT_number 61
_symmetry_space_group_name_Hall '-P 2ac 2ab'
_symmetry_space_group_name_H-M 'P b c a'
_cell_angle_alpha 90
_cell_angle_beta 90
_cell_angle_gamma 90
_cell_formula_units_Z 4
_cell_length_a 12.42
_cell_length_b 12.76
_cell_length_c 13.51
_cell_volume 2141.054
_citation_journal_id_ASTM ACSAA4
_cod_data_source_file Branden_ACSAA4_1960_1937.cif
_cod_data_source_block Cl14O2P2Ti2
_cod_database_code 1534308

loop_
_symmetry_equiv_pos_as_xyz
x,y,z
-x+1/2,-y,z+1/2
x+1/2,-y+1/2,-z
-x,y+1/2,-z+1/2
-x,-y,-z
x-1/2,y,-z-1/2
-x-1/2,y-1/2,z
x,-y-1/2,z-1/2

loop_
_atom_site_label
_atom_site_type_symbol
_atom_site_fract_x
_atom_site_fract_y
_atom_site_fract_z
_atom_site_occupancy
_atom_site_U_iso_or_equiv
O1 O-2 0.1075 0.4124 0.3564 1 0.0
Cl7 Cl-1 0.1207 0.4706 0.1548 1 0.0
Cl3 Cl-1 0.0098 0.2107 0.4306 1 0.0
P1 P+5 0.1875 0.4353 0.2819 1 0.0
Ti1 Ti+4 0.0629 0.3616 0.4986 1 0.0
Cl2 Cl-1 0.2364 0.3205 0.5231 1 0.0
Cl1 Cl-1 0.1062 0.5507 0.5424 1 0.0
Cl5 Cl-1 0.2852 0.5483 0.313 1 0.0
Cl6 Cl-1 0.2769 0.3103 0.2522 1 0.0
Cl4 Cl-1 0.0092 0.3285 0.6506 1 0.0
